data_4304573
loop_
_publ_author_name
'Marcello Gennari'
'Matteo Tegoni'
'Maurizio Lanfranchi'
'Maria Angela Pellinghelli'
'Marco Giannetto'
'Luciano Marchi\`o'

_publ_section_title
;
CuI Complexes with N,N',S,S' Scorpionate Ligands: Evidence for
Dimer-Monomer Equilibria
;
_journal_name_full 'Inorganic Chemistry'
_journal_page_first 2223
_journal_page_last 2232
_journal_paper_doi 10.1021/ic702108x
_journal_volume 47
_journal_year 2008
_chemical_formula_moiety 'C21 H25 Cl2 Cu N3 O S2'
_chemical_formula_sum 'C21 H25 Cl2 Cu N3 O S2'
_chemical_formula_weight 534.00
_chemical_name_systematic
;
 ?
;
_space_group_IT_number 14
_symmetry_cell_setting monoclinic
_symmetry_space_group_name_Hall '-P 2yn'
_symmetry_space_group_name_H-M 'P 1 21/n 1'
_atom_sites_solution_hydrogens geom
_atom_sites_solution_primary direct
_atom_sites_solution_secondary difmap
_audit_creation_method SHELXL-97
_cell_angle_alpha 90.00
_cell_angle_beta 101.820(10)
_cell_angle_gamma 90.00
_cell_formula_units_Z 4
_cell_length_a 15.096(6)
_cell_length_b 8.415(3)
_cell_length_c 18.922(8)
_cell_measurement_reflns_used 9741
_cell_measurement_temperature 293(2)
_cell_measurement_theta_max 27.00
_cell_measurement_theta_min 1.58
_cell_volume 2352.7(16)
_computing_cell_refinement Saint
_computing_data_collection Smart
_computing_data_reduction Saint
_computing_molecular_graphics 'Ortep3 for windows'
_computing_structure_refinement 'SHELXL-97 (Sheldrick, 1997)'
_computing_structure_solution Sir97
_diffrn_ambient_temperature 293(2)
_diffrn_measured_fraction_theta_full 0.991
_diffrn_measured_fraction_theta_max 0.991
_diffrn_measurement_device_type 'Bruker Smart 1000 area detector'
_diffrn_measurement_method 'Theta & omega scan'
_diffrn_radiation_monochromator graphite
_diffrn_radiation_source 'fine-focus sealed tube'
_diffrn_radiation_type MoK\a
_diffrn_radiation_wavelength 0.71073
_diffrn_reflns_av_R_equivalents 0.0400
_diffrn_reflns_av_sigmaI/netI 0.0405
_diffrn_reflns_limit_h_max 19
_diffrn_reflns_limit_h_min -19
_diffrn_reflns_limit_k_max 10
_diffrn_reflns_limit_k_min -10
_diffrn_reflns_limit_l_max 24
_diffrn_reflns_limit_l_min -23
_diffrn_reflns_number 24584
_diffrn_reflns_theta_full 27.00
_diffrn_reflns_theta_max 27.00
_diffrn_reflns_theta_min 1.58
_diffrn_standards_decay_% 0
_exptl_absorpt_coefficient_mu 1.351
_exptl_absorpt_correction_T_max 1.000
_exptl_absorpt_correction_T_min 0.802
_exptl_absorpt_correction_type multi-scan
_exptl_absorpt_process_details SADABS
_exptl_crystal_colour green
_exptl_crystal_density_diffrn 1.508
_exptl_crystal_density_method 'not measured'
_exptl_crystal_description block
_exptl_crystal_F_000 1100
_exptl_crystal_size_max 0.35
_exptl_crystal_size_mid 0.30
_exptl_crystal_size_min 0.25
_refine_diff_density_max 0.868
_refine_diff_density_min -0.209
_refine_diff_density_rms 0.059
_refine_ls_extinction_method none
_refine_ls_goodness_of_fit_ref 1.007
_refine_ls_hydrogen_treatment constr
_refine_ls_matrix_type full
_refine_ls_number_parameters 276
_refine_ls_number_reflns 5093
_refine_ls_number_restraints 0
_refine_ls_restrained_S_all 1.007
_refine_ls_R_factor_all 0.0634
_refine_ls_R_factor_gt 0.0353
_refine_ls_shift/su_max 0.001
_refine_ls_shift/su_mean 0.000
_refine_ls_structure_factor_coef Fsqd
_refine_ls_weighting_details 'calc w=1/[\s^2^(Fo^2^)+(0.0450P)^2^+0.0000P] where P=(Fo^2^+2Fc^2^)/3'
_refine_ls_weighting_scheme calc
_refine_ls_wR_factor_gt 0.0860
_refine_ls_wR_factor_ref 0.0924
_reflns_number_gt 3318
_reflns_number_total 5093
_reflns_threshold_expression >2sigma(I)
_cod_data_source_file ic702108x-file001_4.cif
_cod_data_source_block ppp17me
_cod_depositor_comments
;
The following automatic conversions were performed:
'_symmetry_cell_setting' value 'Monoclinic' changed to 'monoclinic'
according to '/home/saulius/struct/CIF-dictionaries/cif_core.dic'
dictionary named 'cif_core.dic' version 2.4.1 from 2010-06-29.

Automatic conversion script
Id: cif_fix_enum 1527 2010-12-29 10:47:43Z saulius 
;
_cod_database_code 4304573

loop_
_symmetry_equiv_pos_as_xyz
'x, y, z'
'-x+1/2, y+1/2, -z+1/2'
'-x, -y, -z'
'x-1/2, -y-1/2, z-1/2'

loop_
_atom_site_label
_atom_site_type_symbol
_atom_site_fract_x
_atom_site_fract_y
_atom_site_fract_z
_atom_site_U_iso_or_equiv
_atom_site_adp_type
_atom_site_occupancy
_atom_site_symmetry_multiplicity
_atom_site_calc_flag
_atom_site_refinement_flags
_atom_site_disorder_assembly
_atom_site_disorder_group
Cu Cu 0.72992(2) 0.35597(4) 0.971626(18) 0.04461(12) Uani 1 1 d . . .
Cl2 Cl 0.83860(5) 0.18705(9) 1.04907(4) 0.0561(2) Uani 1 1 d . . .
S11 S 0.77398(5) 0.22518(9) 0.87394(4) 0.0537(2) Uani 1 1 d . . .
S12 S 0.59851(6) 0.69807(10) 0.82255(4) 0.0596(2) Uani 1 1 d . . .
Cl1 Cl 0.59602(6) 0.22033(11) 0.94602(5) 0.0710(3) Uani 1 1 d . . .
N21 N 0.76319(15) 0.6969(2) 0.95273(12) 0.0402(5) Uani 1 1 d . . .
C23 C 0.65302(18) 0.7342(3) 1.10263(15) 0.0463(7) Uani 1 1 d . . .
C41 C 0.92423(18) 0.4325(3) 0.90040(14) 0.0400(6) Uani 1 1 d . . .
C91 C 0.88981(19) 0.2795(3) 0.88164(14) 0.0444(7) Uani 1 1 d . . .
C11 C 0.87017(18) 0.5665(3) 0.91817(13) 0.0390(6) Uani 1 1 d . . .
N13 N 0.69152(14) 0.4893(3) 1.04998(12) 0.0432(5) Uani 1 1 d . . .
N11 N 0.79032(14) 0.5480(2) 0.93854(11) 0.0377(5) Uani 1 1 d . . .
C12 C 0.67567(19) 0.7234(3) 0.97303(15) 0.0455(7) Uani 1 1 d . . .
H12 H 0.6677 0.8382 0.9779 0.055 Uiso 1 1 calc R . .
C81 C 0.9473(2) 0.1570(3) 0.86992(16) 0.0545(8) Uani 1 1 d . . .
H81 H 0.9239 0.0557 0.8587 0.065 Uiso 1 1 calc R . .
O13 O 0.63081(17) 0.7332(3) 1.22327(13) 0.0804(8) Uani 1 1 d . . .
C51 C 1.01623(19) 0.4569(4) 0.90250(15) 0.0501(7) Uani 1 1 d . . .
H51 H 1.0404 0.5578 0.9132 0.060 Uiso 1 1 calc R . .
C13 C 0.67427(18) 0.6472(3) 1.04525(14) 0.0418(6) Uani 1 1 d . . .
C43 C 0.66437(19) 0.4871(4) 1.17035(15) 0.0520(8) Uani 1 1 d . . .
C31 C 0.8239(2) 0.8054(3) 0.94180(16) 0.0512(8) Uani 1 1 d . . .
H31 H 0.8197 0.9146 0.9479 0.061 Uiso 1 1 calc R . .
C33 C 0.64733(19) 0.6489(4) 1.16522(15) 0.0518(8) Uani 1 1 d . . .
C21 C 0.8929(2) 0.7272(3) 0.92010(16) 0.0518(8) Uani 1 1 d . . .
H21 H 0.9447 0.7720 0.9089 0.062 Uiso 1 1 calc R . .
C101 C 0.7209(2) 0.3273(4) 0.79222(17) 0.0675(9) Uani 1 1 d . . .
H10A H 0.7366 0.4379 0.7963 0.101 Uiso 1 1 calc R . .
H10B H 0.6564 0.3160 0.7851 0.101 Uiso 1 1 calc R . .
H10C H 0.7415 0.2821 0.7519 0.101 Uiso 1 1 calc R . .
C61 C 1.0725(2) 0.3359(4) 0.88922(16) 0.0617(9) Uani 1 1 d . . .
H61 H 1.1332 0.3566 0.8900 0.074 Uiso 1 1 calc R . .
C53 C 0.68690(19) 0.4141(4) 1.11125(16) 0.0515(7) Uani 1 1 d . . .
H53 H 0.6997 0.3059 1.1142 0.062 Uiso 1 1 calc R . .
C22 C 0.5949(2) 0.6604(4) 0.91567(15) 0.0528(8) Uani 1 1 d . . .
H22A H 0.5398 0.7071 0.9253 0.063 Uiso 1 1 calc R . .
H22B H 0.5908 0.5465 0.9221 0.063 Uiso 1 1 calc R . .
C63 C 0.6362(2) 0.9113(4) 1.09807(18) 0.0615(9) Uani 1 1 d . . .
H63A H 0.6893 0.9646 1.0896 0.092 Uiso 1 1 calc R . .
H63B H 0.6225 0.9483 1.1426 0.092 Uiso 1 1 calc R . .
H63C H 0.5861 0.9336 1.0591 0.092 Uiso 1 1 calc R . .
C71 C 1.0387(2) 0.1843(4) 0.87481(17) 0.0615(9) Uani 1 1 d . . .
H71 H 1.0771 0.1014 0.8684 0.074 Uiso 1 1 calc R . .
C83 C 0.6626(2) 0.3904(5) 1.23760(17) 0.0718(10) Uani 1 1 d . . .
H83A H 0.6012 0.3650 1.2394 0.108 Uiso 1 1 calc R . .
H83B H 0.6893 0.4510 1.2796 0.108 Uiso 1 1 calc R . .
H83C H 0.6963 0.2941 1.2364 0.108 Uiso 1 1 calc R . .
C73 C 0.5482(2) 0.7111(4) 1.24482(19) 0.0712(10) Uani 1 1 d . . .
H73A H 0.5009 0.7645 1.2116 0.107 Uiso 1 1 calc R . .
H73B H 0.5522 0.7540 1.2924 0.107 Uiso 1 1 calc R . .
H73C H 0.5348 0.5996 1.2452 0.107 Uiso 1 1 calc R . .
C32 C 0.5628(3) 0.8997(4) 0.8104(2) 0.0862(12) Uani 1 1 d . . .
H32A H 0.5038 0.9107 0.8214 0.129 Uiso 1 1 calc R . .
H32B H 0.5605 0.9306 0.7612 0.129 Uiso 1 1 calc R . .
H32C H 0.6049 0.9665 0.8420 0.129 Uiso 1 1 calc R . .

loop_
_atom_site_aniso_label
_atom_site_aniso_U_11
_atom_site_aniso_U_22
_atom_site_aniso_U_33
_atom_site_aniso_U_23
_atom_site_aniso_U_13
_atom_site_aniso_U_12
Cu 0.0516(2) 0.03959(19) 0.0458(2) -0.00033(16) 0.01749(16) -0.00341(16)
Cl2 0.0597(5) 0.0485(4) 0.0605(5) 0.0056(3) 0.0132(4) 0.0081(3)
S11 0.0586(5) 0.0454(4) 0.0614(5) -0.0097(4) 0.0220(4) -0.0069(4)
S12 0.0724(6) 0.0610(5) 0.0435(4) 0.0007(4) 0.0072(4) 0.0174(4)
Cl1 0.0579(5) 0.0780(6) 0.0778(6) -0.0102(5) 0.0153(4) -0.0228(4)
N21 0.0493(14) 0.0327(11) 0.0415(13) 0.0012(9) 0.0159(11) 0.0037(10)
C23 0.0372(15) 0.0569(18) 0.0451(17) -0.0076(14) 0.0095(13) -0.0027(13)
C41 0.0425(16) 0.0445(15) 0.0339(14) 0.0018(12) 0.0097(12) 0.0038(12)
C91 0.0495(17) 0.0477(16) 0.0390(16) 0.0018(13) 0.0158(13) 0.0070(13)
C11 0.0437(16) 0.0407(15) 0.0331(14) 0.0026(11) 0.0092(12) -0.0002(12)
N13 0.0442(13) 0.0469(14) 0.0409(14) 0.0051(11) 0.0141(10) 0.0031(11)
N11 0.0421(13) 0.0336(12) 0.0391(13) -0.0014(9) 0.0121(10) 0.0014(10)
C12 0.0522(18) 0.0414(15) 0.0452(17) 0.0011(13) 0.0154(14) 0.0089(13)
C81 0.072(2) 0.0464(17) 0.0495(18) 0.0006(14) 0.0231(16) 0.0123(16)
O13 0.0806(17) 0.108(2) 0.0636(15) -0.0373(14) 0.0400(13) -0.0325(15)
C51 0.0453(17) 0.0619(19) 0.0432(17) -0.0012(14) 0.0095(13) -0.0007(15)
C13 0.0377(15) 0.0493(16) 0.0391(15) 0.0001(13) 0.0099(12) 0.0043(13)
C43 0.0402(16) 0.079(2) 0.0381(17) 0.0070(15) 0.0122(13) 0.0009(15)
C31 0.068(2) 0.0338(14) 0.0568(19) 0.0046(13) 0.0233(16) -0.0039(14)
C33 0.0397(16) 0.079(2) 0.0394(17) -0.0118(16) 0.0137(13) -0.0115(15)
C21 0.060(2) 0.0408(16) 0.060(2) 0.0042(14) 0.0263(16) -0.0049(14)
C101 0.059(2) 0.088(3) 0.053(2) -0.0120(18) 0.0074(16) 0.0011(18)
C61 0.0447(18) 0.091(3) 0.0495(19) -0.0011(17) 0.0110(15) 0.0136(18)
C53 0.0468(17) 0.0590(18) 0.0522(19) 0.0130(15) 0.0181(14) 0.0060(15)
C22 0.0486(18) 0.064(2) 0.0449(17) 0.0074(14) 0.0084(14) 0.0098(15)
C63 0.066(2) 0.0563(19) 0.068(2) -0.0157(16) 0.0285(17) -0.0028(16)
C71 0.069(2) 0.071(2) 0.0482(19) 0.0024(16) 0.0210(16) 0.0287(18)
C83 0.064(2) 0.103(3) 0.053(2) 0.0212(19) 0.0230(17) 0.016(2)
C73 0.073(2) 0.081(2) 0.069(2) -0.0006(19) 0.036(2) 0.012(2)
C32 0.127(4) 0.063(2) 0.067(2) 0.0058(19) 0.016(2) 0.024(2)

loop_
_atom_type_symbol
_atom_type_description
_atom_type_scat_dispersion_real
_atom_type_scat_dispersion_imag
_atom_type_scat_source
C C 0.0033 0.0016 'International Tables Vol C Tables 4.2.6.8 and 6.1.1.4'
H H 0.0000 0.0000 'International Tables Vol C Tables 4.2.6.8 and 6.1.1.4'
N N 0.0061 0.0033 'International Tables Vol C Tables 4.2.6.8 and 6.1.1.4'
O O 0.0106 0.0060 'International Tables Vol C Tables 4.2.6.8 and 6.1.1.4'
S S 0.1246 0.1234 'International Tables Vol C Tables 4.2.6.8 and 6.1.1.4'
Cu Cu 0.3201 1.2651 'International Tables Vol C Tables 4.2.6.8 and 6.1.1.4'
Cl Cl 0.1484 0.1585 'International Tables Vol C Tables 4.2.6.8 and 6.1.1.4'

loop_
_geom_angle_atom_site_label_1
_geom_angle_atom_site_label_2
_geom_angle_atom_site_label_3
_geom_angle
_geom_angle_site_symmetry_1
_geom_angle_site_symmetry_3
_geom_angle_publ_flag
N11 Cu N13 89.93(9) . . ?
N11 Cu Cl1 140.43(7) . . ?
N13 Cu Cl1 93.34(7) . . ?
N11 Cu S11 84.99(6) . . ?
N13 Cu S11 174.23(7) . . ?
Cl1 Cu S11 88.85(4) . . ?
N11 Cu Cl2 111.37(7) . . ?
N13 Cu Cl2 98.13(7) . . ?
Cl1 Cu Cl2 107.16(4) . . ?
S11 Cu Cl2 86.31(4) . . ?
C91 S11 C101 101.75(15) . . ?
C91 S11 Cu 104.20(9) . . ?
C101 S11 Cu 107.56(12) . . ?
C32 S12 C22 102.99(16) . . ?
C31 N21 N11 110.7(2) . . ?
C31 N21 C12 128.2(2) . . ?
N11 N21 C12 121.0(2) . . ?
C13 C23 C33 116.8(3) . . ?
C13 C23 C63 122.3(3) . . ?
C33 C23 C63 121.0(3) . . ?
C51 C41 C91 117.1(3) . . ?
C51 C41 C11 118.4(3) . . ?
C91 C41 C11 124.5(2) . . ?
C81 C91 C41 120.5(3) . . ?
C81 C91 S11 115.4(2) . . ?
C41 C91 S11 124.1(2) . . ?
N11 C11 C21 109.6(2) . . ?
N11 C11 C41 123.2(2) . . ?
C21 C11 C41 127.2(2) . . ?
C53 N13 C13 118.6(2) . . ?
C53 N13 Cu 116.4(2) . . ?
C13 N13 Cu 124.92(18) . . ?
C11 N11 N21 105.8(2) . . ?
C11 N11 Cu 132.00(17) . . ?
N21 N11 Cu 120.17(16) . . ?
N21 C12 C13 110.6(2) . . ?
N21 C12 C22 112.7(2) . . ?
C13 C12 C22 109.4(2) . . ?
C71 C81 C91 120.7(3) . . ?
C33 O13 C73 118.8(3) . . ?
C61 C51 C41 122.1(3) . . ?
N13 C13 C23 122.3(3) . . ?
N13 C13 C12 115.9(2) . . ?
C23 C13 C12 121.8(3) . . ?
C53 C43 C33 117.0(3) . . ?
C53 C43 C83 119.5(3) . . ?
C33 C43 C83 123.5(3) . . ?
N21 C31 C21 107.8(2) . . ?
O13 C33 C43 120.9(3) . . ?
O13 C33 C23 117.6(3) . . ?
C43 C33 C23 121.3(3) . . ?
C31 C21 C11 106.0(3) . . ?
C71 C61 C51 120.1(3) . . ?
N13 C53 C43 124.0(3) . . ?
C12 C22 S12 116.6(2) . . ?
C61 C71 C81 119.3(3) . . ?

loop_
_geom_bond_atom_site_label_1
_geom_bond_atom_site_label_2
_geom_bond_distance
_geom_bond_site_symmetry_2
_geom_bond_publ_flag
Cu N11 2.017(2) . ?
Cu N13 2.036(2) . ?
Cu Cl1 2.2853(11) . ?
Cu S11 2.3610(11) . ?
Cu Cl2 2.4238(10) . ?
S11 C91 1.784(3) . ?
S11 C101 1.806(3) . ?
S12 C32 1.781(4) . ?
S12 C22 1.802(3) . ?
N21 C31 1.340(3) . ?
N21 N11 1.362(3) . ?
N21 C12 1.467(3) . ?
C23 C13 1.400(4) . ?
C23 C33 1.403(4) . ?
C23 C63 1.511(4) . ?
C41 C51 1.396(4) . ?
C41 C91 1.407(4) . ?
C41 C11 1.470(4) . ?
C91 C81 1.394(4) . ?
C11 N11 1.348(3) . ?
C11 C21 1.394(4) . ?
N13 C53 1.335(3) . ?
N13 C13 1.353(3) . ?
C12 C13 1.514(4) . ?
C12 C22 1.550(4) . ?
C81 C71 1.384(4) . ?
O13 C33 1.373(3) . ?
O13 C73 1.402(4) . ?
C51 C61 1.382(4) . ?
C43 C53 1.378(4) . ?
C43 C33 1.385(4) . ?
C43 C83 1.515(4) . ?
C31 C21 1.365(4) . ?
C61 C71 1.379(5) . ?
